data_4517228
loop_
_publ_author_name
'Alice Heskia'
'Thierry Maris'
'James D. Wuest'

_publ_section_title
;
 Foiling Normal Patterns of Crystallization by Design. Polymorphism of
 Phosphangulene Chalcogenides
;
_journal_name_full 'Cryst. Growth & Design'
_journal_page_first 5390
_journal_page_last 5406
_journal_paper_doi 10.1021/acs.cgd.9b00907
_journal_volume 19
_journal_year 2019
_chemical_formula_moiety 'C18 H9 O4 P'
_chemical_formula_sum 'C18 H9 O4 P'
_chemical_formula_weight 320.22
_chemical_name_common 'phosphangulene oxide'
_chemical_name_systematic 4,8,12-Trioxa-12c-oxophospha-4,8,12,12c-tetrahydrodibenzo(cd,mn)pyrene
_space_group_crystal_system monoclinic
_space_group_IT_number 14
_space_group_name_Hall '-P 2ybc'
_space_group_name_H-M_alt 'P 1 21/c 1'
_atom_sites_solution_hydrogens geom
_atom_sites_solution_primary direct
_audit_contact_author_name
;
;
_audit_creation_date 2018-11-12
_audit_creation_method
;
Olex2 1.2
(compiled 2018.05.29 svn.r3508 for OlexSys, GUI svn.r5506)
;
_cell_angle_alpha 90
_cell_angle_beta 98.990(1)
_cell_angle_gamma 90
_cell_formula_units_Z 16
_cell_length_a 28.5547(11)
_cell_length_b 16.6794(6)
_cell_length_c 11.6200(4)
_cell_measurement_reflns_used 9891
_cell_measurement_temperature 150
_cell_measurement_theta_max 60.640
_cell_measurement_theta_min 2.727
_cell_volume 5466.3(3)
_computing_cell_refinement
;
SAINT (2013) V8.37A; Integration Software for Single Crystal Data.
Bruker AXS Inc., Madison, WI 53719-1173.
;
_computing_data_collection
;
APEX 2 (2013) Bruker AXS Inc., Madison, WI 53719-1173.
;
_computing_data_reduction
;
SAINT (2013) V8.37A; Integration Software for Single Crystal Data.
Bruker AXS Inc., Madison, WI 53719-1173.
;
_computing_molecular_graphics 'Olex2 (Dolomanov et al., 2009)'
_computing_publication_material 'Olex2 (Dolomanov et al., 2009)'
_computing_structure_refinement 'XL (Sheldrick, 2008)'
_computing_structure_solution 'XT (Sheldrick, 2015)'
_diffrn_ambient_temperature 150
_diffrn_detector 'CMOS Area detector'
_diffrn_detector_area_resol_mean 10.24
_diffrn_detector_type 'Bruker Photon 100 CMOS Detector'
_diffrn_measured_fraction_theta_full 1.000
_diffrn_measured_fraction_theta_max 0.998
_diffrn_measurement_device 'k-geometry diffractometer'
_diffrn_measurement_device_type 'Bruker Venture Metaljet'
_diffrn_measurement_method '\w and \f scans'
_diffrn_radiation_collimation 'Focusing mirrors'
_diffrn_radiation_monochromator 'Helios MX Mirror Optics'
_diffrn_radiation_probe x-ray
_diffrn_radiation_type GaK\a
_diffrn_radiation_wavelength 1.34139
_diffrn_reflns_av_R_equivalents 0.0351
_diffrn_reflns_av_unetI/netI 0.0133
_diffrn_reflns_Laue_measured_fraction_full 1.000
_diffrn_reflns_Laue_measured_fraction_max 0.998
_diffrn_reflns_limit_h_max 37
_diffrn_reflns_limit_h_min -37
_diffrn_reflns_limit_k_max 21
_diffrn_reflns_limit_k_min -21
_diffrn_reflns_limit_l_max 15
_diffrn_reflns_limit_l_min -15
_diffrn_reflns_number 131053
_diffrn_reflns_point_group_measured_fraction_full 1.000
_diffrn_reflns_point_group_measured_fraction_max 0.998
_diffrn_reflns_theta_full 53.594
_diffrn_reflns_theta_max 60.632
_diffrn_reflns_theta_min 1.363
_diffrn_source 'Metal Jet'
_diffrn_source_target Ga
_diffrn_source_type 'Gallium Liquid Metal Jet Source'
_exptl_absorpt_coefficient_mu 1.282
_exptl_absorpt_correction_T_max 0.7519
_exptl_absorpt_correction_T_min 0.6556
_exptl_absorpt_correction_type multi-scan
_exptl_absorpt_process_details
;
SADABS-2014/5 (Bruker,2014/5) was used for absorption correction. 
wR2(int) was 0.1143 before and 0.0505 after correction. 
The Ratio of minimum to maximum transmission is 0.8719. 
The \l/2 correction factor is 0.00150.'
;
_exptl_crystal_colour 'clear light colourless'
_exptl_crystal_colour_lustre clear
_exptl_crystal_colour_modifier light
_exptl_crystal_colour_primary colourless
_exptl_crystal_density_diffrn 1.556
_exptl_crystal_description fragment
_exptl_crystal_F_000 2624
_exptl_crystal_recrystallization_method 'crystallized from EtOH'
_exptl_crystal_size_max 0.26
_exptl_crystal_size_mid 0.16
_exptl_crystal_size_min 0.11
_refine_diff_density_max 0.428
_refine_diff_density_min -0.497
_refine_diff_density_rms 0.095
_refine_ls_extinction_coef 0.0086(2)
_refine_ls_extinction_expression Fc^*^=kFc[1+0.001xFc^2^\l^3^/sin(2\q)]^-1/4^
_refine_ls_extinction_method 'SHELXL-2018/3 (Sheldrick 2018)'
_refine_ls_goodness_of_fit_ref 1.055
_refine_ls_hydrogen_treatment constr
_refine_ls_matrix_type full
_refine_ls_number_parameters 830
_refine_ls_number_reflns 12534
_refine_ls_number_restraints 0
_refine_ls_restrained_S_all 1.055
_refine_ls_R_factor_all 0.0426
_refine_ls_R_factor_gt 0.0417
_refine_ls_shift/su_max 0.001
_refine_ls_shift/su_mean 0.000
_refine_ls_structure_factor_coef Fsqd
_refine_ls_weighting_details 'w=1/[\s^2^(Fo^2^)+(0.0692P)^2^+2.5965P] where P=(Fo^2^+2Fc^2^)/3'
_refine_ls_weighting_scheme calc
_refine_ls_wR_factor_gt 0.1078
_refine_ls_wR_factor_ref 0.1090
_reflns_Friedel_coverage 0.000
_reflns_Friedel_fraction_full .
_reflns_Friedel_fraction_max .
_reflns_number_gt 12089
_reflns_number_total 12534
_reflns_threshold_expression 'I > 2\s(I)'
_cod_data_source_file phango_b_jw1860.cif
_cod_data_source_block jw1860
_cod_database_code 4517228

loop_
_space_group_symop_id
_space_group_symop_operation_xyz
1 'x, y, z'
2 '-x, y+1/2, -z+1/2'
3 '-x, -y, -z'
4 'x, -y-1/2, z-1/2'

loop_
_atom_site_label
_atom_site_type_symbol
_atom_site_fract_x
_atom_site_fract_y
_atom_site_fract_z
_atom_site_U_iso_or_equiv
_atom_site_adp_type
_atom_site_occupancy
_atom_site_site_symmetry_order
_atom_site_calc_flag
_atom_site_refinement_flags_posn
_atom_site_refinement_flags_adp
_atom_site_refinement_flags_occupancy
_atom_site_disorder_assembly
_atom_site_disorder_group
P1A P 0.14778(2) 0.61701(2) 0.36378(3) 0.01875(9) Uani 1 1 d . . . . .
O1A O 0.16550(4) 0.44178(6) 0.33645(9) 0.0267(2) Uani 1 1 d . . . . .
O2A O 0.04606(3) 0.64756(6) 0.26239(8) 0.02105(19) Uani 1 1 d . . . . .
O3A O 0.15767(3) 0.65094(6) 0.61960(9) 0.0242(2) Uani 1 1 d . . . . .
O4A O 0.18022(4) 0.66742(7) 0.30747(10) 0.0317(2) Uani 1 1 d . . . . .
C1A C 0.10983(5) 0.54972(8) 0.27925(11) 0.0195(2) Uani 1 1 d . . . . .
C2A C 0.12361(5) 0.47011(8) 0.27067(12) 0.0220(3) Uani 1 1 d . . . . .
C3A C 0.09491(5) 0.41779(9) 0.19859(12) 0.0264(3) Uani 1 1 d . . . . .
H3A H 0.104723 0.364277 0.187636 0.032 Uiso 1 1 calc R . . . .
C4A C 0.05115(6) 0.44587(9) 0.14250(12) 0.0273(3) Uani 1 1 d . . . . .
H4A H 0.032075 0.411344 0.089515 0.033 Uiso 1 1 calc R . . . .
C5A C 0.03431(5) 0.52252(9) 0.16108(12) 0.0236(3) Uani 1 1 d . . . . .
H5A H 0.003666 0.539188 0.125234 0.028 Uiso 1 1 calc R . . . .
C6A C 0.06378(5) 0.57362(8) 0.23363(11) 0.0192(2) Uani 1 1 d . . . . .
C7A C 0.10535(4) 0.66379(7) 0.43460(11) 0.0178(2) Uani 1 1 d . . . . .
C8A C 0.05965(4) 0.67679(7) 0.37469(11) 0.0182(2) Uani 1 1 d . . . . .
C9A C 0.02671(5) 0.71783(8) 0.42801(13) 0.0220(3) Uani 1 1 d . . . . .
H9A H -0.003818 0.730146 0.386622 0.026 Uiso 1 1 calc R . . . .
C10A C 0.03961(5) 0.74055(8) 0.54406(13) 0.0256(3) Uani 1 1 d . . . . .
H10A H 0.017912 0.771123 0.580272 0.031 Uiso 1 1 calc R . . . .
C11A C 0.08341(5) 0.71989(8) 0.60913(13) 0.0247(3) Uani 1 1 d . . . . .
H11A H 0.090831 0.733681 0.689226 0.030 Uiso 1 1 calc R . . . .
C12A C 0.11561(4) 0.67885(8) 0.55369(12) 0.0202(3) Uani 1 1 d . . . . .
C13A C 0.17079(4) 0.55113(8) 0.47589(12) 0.0191(2) Uani 1 1 d . . . . .
C14A C 0.17836(4) 0.47090(8) 0.44968(12) 0.0210(3) Uani 1 1 d . . . . .
C15A C 0.19789(5) 0.41916(8) 0.53702(13) 0.0238(3) Uani 1 1 d . . . . .
H15A H 0.204883 0.365167 0.519987 0.029 Uiso 1 1 calc R . . . .
C16A C 0.20706(5) 0.44823(8) 0.65076(13) 0.0244(3) Uani 1 1 d . . . . .
H16A H 0.222369 0.413992 0.710384 0.029 Uiso 1 1 calc R . . . .
C17A C 0.19468(5) 0.52564(8) 0.68073(13) 0.0230(3) Uani 1 1 d . . . . .
H17A H 0.199735 0.543085 0.759524 0.028 Uiso 1 1 calc R . . . .
C18A C 0.17475(4) 0.57614(8) 0.59153(12) 0.0202(3) Uani 1 1 d . . . . .
P1C P 0.35386(2) 0.11992(2) 0.74328(3) 0.01725(9) Uani 1 1 d . . . . .
O1C O 0.33077(4) -0.05238(6) 0.69760(9) 0.0287(2) Uani 1 1 d . . . . .
O2C O 0.34576(3) 0.15348(6) 0.99257(9) 0.0233(2) Uani 1 1 d . . . . .
O3C O 0.45606(3) 0.14373(6) 0.71888(8) 0.02101(19) Uani 1 1 d . . . . .
O4C O 0.32235(4) 0.17273(6) 0.66354(9) 0.0281(2) Uani 1 1 d . . . . .
C1C C 0.32929(4) 0.05550(8) 0.83685(12) 0.0196(2) Uani 1 1 d . . . . .
C2C C 0.31892(5) -0.02351(8) 0.80215(12) 0.0228(3) Uani 1 1 d . . . . .
C3C C 0.29833(5) -0.07448(9) 0.87407(14) 0.0274(3) Uani 1 1 d . . . . .
H3C H 0.288564 -0.126988 0.849314 0.033 Uiso 1 1 calc R . . . .
C4C C 0.29239(5) -0.04641(9) 0.98372(14) 0.0269(3) Uani 1 1 d . . . . .
H4C H 0.276917 -0.080006 1.032081 0.032 Uiso 1 1 calc R . . . .
C5C C 0.30813(4) 0.02881(9) 1.02577(13) 0.0241(3) Uani 1 1 d . . . . .
H5C H 0.305725 0.044812 1.103090 0.029 Uiso 1 1 calc R . . . .
C6C C 0.32741(4) 0.07943(8) 0.95092(12) 0.0199(3) Uani 1 1 d . . . . .
C7C C 0.39756(4) 0.16372(7) 0.84667(11) 0.0168(2) Uani 1 1 d . . . . .
C8C C 0.38799(4) 0.17926(8) 0.95861(12) 0.0192(2) Uani 1 1 d . . . . .
C9C C 0.42117(5) 0.21882(8) 1.03815(12) 0.0236(3) Uani 1 1 d . . . . .
H9C H 0.414353 0.232675 1.113088 0.028 Uiso 1 1 calc R . . . .
C10C C 0.46492(5) 0.23793(8) 1.00580(13) 0.0253(3) Uani 1 1 d . . . . .
H10C H 0.487081 0.268149 1.057995 0.030 Uiso 1 1 calc R . . . .
C11C C 0.47712(5) 0.21407(8) 0.89926(13) 0.0229(3) Uani 1 1 d . . . . .
H11C H 0.507773 0.224750 0.880809 0.027 Uiso 1 1 calc R . . . .
C12C C 0.44329(4) 0.17434(7) 0.82101(11) 0.0179(2) Uani 1 1 d . . . . .
C13C C 0.39007(5) 0.05012(8) 0.68674(11) 0.0188(2) Uani 1 1 d . . . . .
C14C C 0.37418(5) -0.02840(8) 0.66726(11) 0.0221(3) Uani 1 1 d . . . . .
C15C C 0.40196(6) -0.08334(9) 0.61933(12) 0.0269(3) Uani 1 1 d . . . . .
H15C H 0.390896 -0.136239 0.601039 0.032 Uiso 1 1 calc R . . . .
C16C C 0.44664(6) -0.05895(9) 0.59861(12) 0.0278(3) Uani 1 1 d . . . . .
H16C H 0.465176 -0.095420 0.561925 0.033 Uiso 1 1 calc R . . . .
C17C C 0.46517(5) 0.01668(9) 0.62950(11) 0.0239(3) Uani 1 1 d . . . . .
H17C H 0.496354 0.030833 0.618164 0.029 Uiso 1 1 calc R . . . .
C18C C 0.43663(5) 0.07071(8) 0.67739(11) 0.0193(2) Uani 1 1 d . . . . .
P1D P 0.10195(2) 0.12732(2) 0.36528(3) 0.01480(8) Uani 1 1 d . . . . .
O1D O 0.19225(3) 0.10255(6) 0.53001(8) 0.02100(19) Uani 1 1 d . . . . .
O2D O 0.12478(3) 0.22509(5) 0.16507(8) 0.02050(19) Uani 1 1 d . . . . .
O3D O 0.06921(3) -0.03376(6) 0.27017(9) 0.0222(2) Uani 1 1 d . . . . .
O4D O 0.06544(3) 0.16666(6) 0.42272(8) 0.0230(2) Uani 1 1 d . . . . .
C1D C 0.15562(4) 0.17669(7) 0.35950(10) 0.0155(2) Uani 1 1 d . . . . .
C2D C 0.19464(4) 0.16115(7) 0.44496(10) 0.0163(2) Uani 1 1 d . . . . .
C3D C 0.23671(4) 0.20226(8) 0.44505(11) 0.0193(2) Uani 1 1 d . . . . .
H3D H 0.262745 0.195489 0.505984 0.023 Uiso 1 1 calc R . . . .
C4D C 0.23937(5) 0.25430(8) 0.35166(12) 0.0216(3) Uani 1 1 d . . . . .
H4D H 0.267480 0.284829 0.352006 0.026 Uiso 1 1 calc R . . . .
C5D C 0.20261(5) 0.26337(8) 0.25805(12) 0.0206(3) Uani 1 1 d . . . . .
H5D H 0.206190 0.296846 0.193855 0.025 Uiso 1 1 calc R . . . .
C6D C 0.16086(4) 0.22217(7) 0.26161(11) 0.0165(2) Uani 1 1 d . . . . .
C7D C 0.08793(4) 0.10225(8) 0.21787(11) 0.0160(2) Uani 1 1 d . . . . .
C8D C 0.09826(4) 0.15596(7) 0.13364(11) 0.0167(2) Uani 1 1 d . . . . .
C9D C 0.08277(5) 0.14035(8) 0.01661(11) 0.0204(3) Uani 1 1 d . . . . .
H9D H 0.087251 0.178174 -0.041825 0.024 Uiso 1 1 calc R . . . .
C10D C 0.06038(4) 0.06714(9) -0.01215(11) 0.0210(3) Uani 1 1 d . . . . .
H10D H 0.047748 0.057101 -0.091403 0.025 Uiso 1 1 calc R . . . .
C11D C 0.05569(4) 0.00797(8) 0.07010(12) 0.0203(3) Uani 1 1 d . . . . .
H11D H 0.042669 -0.043017 0.047003 0.024 Uiso 1 1 calc R . . . .
C12D C 0.07062(4) 0.02584(8) 0.18660(11) 0.0175(2) Uani 1 1 d . . . . .
C13D C 0.12536(4) 0.03458(8) 0.41657(11) 0.0174(2) Uani 1 1 d . . . . .
C14D C 0.16720(5) 0.03221(8) 0.49662(11) 0.0198(2) Uani 1 1 d . . . . .
C15D C 0.18448(6) -0.04025(9) 0.54241(14) 0.0306(3) Uani 1 1 d . . . . .
H15D H 0.212128 -0.042894 0.599574 0.037 Uiso 1 1 calc R . . . .
C16D C 0.15980(7) -0.10964(10) 0.50157(16) 0.0380(4) Uani 1 1 d . . . . .
H16D H 0.169853 -0.159481 0.536581 0.046 Uiso 1 1 calc R . . . .
C17D C 0.12119(6) -0.10915(9) 0.41204(14) 0.0306(3) Uani 1 1 d . . . . .
H17D H 0.106428 -0.157685 0.382986 0.037 Uiso 1 1 calc R . . . .
C18D C 0.10501(5) -0.03571(8) 0.36676(12) 0.0204(3) Uani 1 1 d . . . . .
P1B P 0.39708(2) 0.62687(2) 0.78278(3) 0.01412(8) Uani 1 1 d . . . . .
O1B O 0.37131(3) 0.72360(5) 0.56479(8) 0.0215(2) Uani 1 1 d . . . . .
O2B O 0.30809(3) 0.59888(6) 0.88280(8) 0.01970(19) Uani 1 1 d . . . . .
O3B O 0.43159(3) 0.46724(5) 0.71304(8) 0.02045(19) Uani 1 1 d . . . . .
O4B O 0.43334(3) 0.66819(6) 0.86685(8) 0.0217(2) Uani 1 1 d . . . . .
C1B C 0.34266(4) 0.67399(7) 0.73778(11) 0.0159(2) Uani 1 1 d . . . . .
C2B C 0.33635(4) 0.72009(7) 0.63647(11) 0.0178(2) Uani 1 1 d . . . . .
C3B C 0.29454(5) 0.76259(8) 0.60533(12) 0.0228(3) Uani 1 1 d . . . . .
H3B H 0.290160 0.796721 0.539066 0.027 Uiso 1 1 calc R . . . .
C4B C 0.25912(5) 0.75356(8) 0.67455(13) 0.0235(3) Uani 1 1 d . . . . .
H4B H 0.231310 0.785373 0.657439 0.028 Uiso 1 1 calc R . . . .
C5B C 0.26265(5) 0.69993(8) 0.76785(12) 0.0206(3) Uani 1 1 d . . . . .
H5B H 0.237102 0.692579 0.810259 0.025 Uiso 1 1 calc R . . . .
C6B C 0.30457(4) 0.65794(7) 0.79635(11) 0.0166(2) Uani 1 1 d . . . . .
C7B C 0.37535(4) 0.53350(7) 0.81787(11) 0.0160(2) Uani 1 1 d . . . . .
C8B C 0.33395(4) 0.52950(7) 0.86781(11) 0.0172(2) Uani 1 1 d . . . . .
C9B C 0.31813(5) 0.45641(8) 0.90211(12) 0.0230(3) Uani 1 1 d . . . . .
H9B H 0.290868 0.452810 0.939384 0.028 Uiso 1 1 calc R . . . .
C10B C 0.34351(5) 0.38786(8) 0.88024(13) 0.0265(3) Uani 1 1 d . . . . .
H10B H 0.334416 0.337777 0.908831 0.032 Uiso 1 1 calc R . . . .
C11B C 0.38151(5) 0.38973(8) 0.81843(13) 0.0233(3) Uani 1 1 d . . . . .
H11B H 0.396793 0.341738 0.800565 0.028 Uiso 1 1 calc R . . . .
C12B C 0.39638(4) 0.46383(8) 0.78374(11) 0.0179(2) Uani 1 1 d . . . . .
C13B C 0.41048(4) 0.60227(7) 0.64547(11) 0.0160(2) Uani 1 1 d . . . . .
C14B C 0.39860(4) 0.65542(7) 0.55303(11) 0.0172(2) Uani 1 1 d . . . . .
C15B C 0.41354(5) 0.64025(8) 0.44721(12) 0.0213(3) Uani 1 1 d . . . . .
H15B H 0.407853 0.677571 0.384833 0.026 Uiso 1 1 calc R . . . .
C16B C 0.43722(5) 0.56825(9) 0.43553(11) 0.0218(3) Uani 1 1 d . . . . .
H16B H 0.449617 0.558817 0.365490 0.026 Uiso 1 1 calc R . . . .
C17B C 0.44354(4) 0.50929(8) 0.52225(12) 0.0203(3) Uani 1 1 d . . . . .
H17B H 0.457468 0.459016 0.509326 0.024 Uiso 1 1 calc R . . . .
C18B C 0.42883(4) 0.52664(8) 0.62752(11) 0.0171(2) Uani 1 1 d . . . . .

loop_
_atom_site_aniso_label
_atom_site_aniso_U_11
_atom_site_aniso_U_22
_atom_site_aniso_U_33
_atom_site_aniso_U_23
_atom_site_aniso_U_13
_atom_site_aniso_U_12
P1A 0.01495(16) 0.01788(16) 0.02486(18) 0.00319(12) 0.00756(12) -0.00168(11)
O1A 0.0245(5) 0.0273(5) 0.0289(5) -0.0050(4) 0.0060(4) 0.0078(4)
O2A 0.0226(4) 0.0199(4) 0.0205(5) 0.0032(4) 0.0027(4) 0.0029(4)
O3A 0.0199(4) 0.0209(5) 0.0296(5) -0.0066(4) -0.0031(4) 0.0012(4)
O4A 0.0245(5) 0.0320(6) 0.0416(6) 0.0087(5) 0.0146(4) -0.0064(4)
C1A 0.0203(6) 0.0215(6) 0.0184(6) 0.0021(5) 0.0088(5) -0.0005(5)
C2A 0.0223(6) 0.0257(7) 0.0197(6) -0.0006(5) 0.0091(5) 0.0025(5)
C3A 0.0354(7) 0.0245(7) 0.0210(6) -0.0050(5) 0.0096(6) 0.0026(6)
C4A 0.0333(7) 0.0311(7) 0.0179(6) -0.0062(5) 0.0056(5) -0.0035(6)
C5A 0.0247(6) 0.0301(7) 0.0159(6) 0.0003(5) 0.0032(5) -0.0012(5)
C6A 0.0229(6) 0.0201(6) 0.0161(6) 0.0033(5) 0.0074(5) 0.0004(5)
C7A 0.0163(6) 0.0133(5) 0.0247(6) 0.0018(4) 0.0055(5) -0.0015(4)
C8A 0.0186(6) 0.0140(5) 0.0224(6) 0.0033(4) 0.0045(5) -0.0013(4)
C9A 0.0168(6) 0.0184(6) 0.0307(7) 0.0007(5) 0.0034(5) 0.0007(5)
C10A 0.0229(6) 0.0203(6) 0.0342(7) -0.0062(5) 0.0069(6) 0.0028(5)
C11A 0.0264(7) 0.0198(6) 0.0274(7) -0.0065(5) 0.0028(5) 0.0013(5)
C12A 0.0171(6) 0.0148(5) 0.0281(7) -0.0026(5) 0.0015(5) -0.0023(4)
C13A 0.0124(5) 0.0193(6) 0.0262(6) 0.0020(5) 0.0049(5) -0.0001(4)
C14A 0.0148(5) 0.0219(6) 0.0277(7) -0.0008(5) 0.0070(5) 0.0007(5)
C15A 0.0165(6) 0.0194(6) 0.0363(8) 0.0021(5) 0.0067(5) 0.0015(5)
C16A 0.0164(6) 0.0233(6) 0.0334(7) 0.0079(5) 0.0036(5) -0.0009(5)
C17A 0.0158(6) 0.0259(7) 0.0269(7) 0.0009(5) 0.0021(5) -0.0029(5)
C18A 0.0131(5) 0.0184(6) 0.0288(7) -0.0013(5) 0.0025(5) -0.0025(4)
P1C 0.01538(15) 0.01734(16) 0.01713(16) 0.00131(11) -0.00341(12) 0.00192(11)
O1C 0.0281(5) 0.0276(5) 0.0296(5) -0.0089(4) 0.0018(4) -0.0088(4)
O2C 0.0202(4) 0.0243(5) 0.0262(5) -0.0060(4) 0.0061(4) 0.0005(4)
O3C 0.0228(5) 0.0206(4) 0.0200(4) 0.0024(4) 0.0048(4) -0.0022(4)
O4C 0.0248(5) 0.0292(5) 0.0269(5) 0.0062(4) -0.0069(4) 0.0069(4)
C1C 0.0133(5) 0.0206(6) 0.0237(6) 0.0010(5) -0.0006(5) 0.0007(4)
C2C 0.0171(6) 0.0235(6) 0.0260(7) -0.0017(5) -0.0019(5) -0.0021(5)
C3C 0.0186(6) 0.0230(7) 0.0395(8) 0.0016(6) 0.0012(5) -0.0034(5)
C4C 0.0146(6) 0.0302(7) 0.0362(8) 0.0090(6) 0.0046(5) 0.0004(5)
C5C 0.0134(6) 0.0324(7) 0.0266(7) 0.0033(5) 0.0033(5) 0.0038(5)
C6C 0.0120(5) 0.0213(6) 0.0256(6) 0.0001(5) 0.0004(4) 0.0031(4)
C7C 0.0168(5) 0.0133(5) 0.0186(6) 0.0016(4) -0.0025(4) 0.0019(4)
C8C 0.0174(6) 0.0161(6) 0.0233(6) -0.0014(5) 0.0008(5) 0.0034(4)
C9C 0.0272(7) 0.0200(6) 0.0225(6) -0.0057(5) 0.0002(5) 0.0008(5)
C10C 0.0231(6) 0.0209(6) 0.0292(7) -0.0062(5) -0.0044(5) -0.0020(5)
C11C 0.0177(6) 0.0194(6) 0.0303(7) 0.0001(5) -0.0001(5) -0.0010(5)
C12C 0.0195(6) 0.0145(5) 0.0189(6) 0.0030(4) 0.0005(5) 0.0017(4)
C13C 0.0222(6) 0.0197(6) 0.0132(5) 0.0009(4) -0.0015(4) 0.0020(5)
C14C 0.0253(6) 0.0233(6) 0.0161(6) -0.0026(5) -0.0018(5) -0.0020(5)
C15C 0.0387(8) 0.0222(7) 0.0184(6) -0.0059(5) -0.0003(6) 0.0001(6)
C16C 0.0358(8) 0.0303(7) 0.0171(6) -0.0048(5) 0.0035(5) 0.0081(6)
C17C 0.0261(6) 0.0304(7) 0.0154(6) 0.0005(5) 0.0042(5) 0.0043(5)
C18C 0.0234(6) 0.0208(6) 0.0130(5) 0.0031(4) 0.0008(4) 0.0022(5)
P1D 0.01369(15) 0.01628(15) 0.01436(15) -0.00177(10) 0.00195(11) 0.00125(10)
O1D 0.0249(5) 0.0222(5) 0.0141(4) 0.0023(3) -0.0028(3) -0.0025(4)
O2D 0.0229(4) 0.0168(4) 0.0191(4) 0.0029(3) -0.0053(3) -0.0006(3)
O3D 0.0207(4) 0.0205(5) 0.0245(5) 0.0004(4) 0.0004(4) -0.0053(3)
O4D 0.0201(4) 0.0268(5) 0.0231(5) -0.0046(4) 0.0063(4) 0.0036(4)
C1D 0.0159(5) 0.0149(5) 0.0152(5) -0.0019(4) 0.0009(4) 0.0015(4)
C2D 0.0187(6) 0.0162(5) 0.0134(5) -0.0020(4) 0.0007(4) 0.0018(4)
C3D 0.0170(6) 0.0197(6) 0.0198(6) -0.0041(5) -0.0015(4) 0.0010(5)
C4D 0.0189(6) 0.0189(6) 0.0264(7) -0.0027(5) 0.0021(5) -0.0035(5)
C5D 0.0248(6) 0.0159(6) 0.0207(6) 0.0014(5) 0.0026(5) -0.0024(5)
C6D 0.0183(6) 0.0137(5) 0.0162(5) -0.0011(4) -0.0011(4) 0.0022(4)
C7D 0.0125(5) 0.0185(6) 0.0164(6) -0.0020(4) 0.0003(4) 0.0028(4)
C8D 0.0145(5) 0.0160(6) 0.0184(6) -0.0010(4) -0.0006(4) 0.0033(4)
C9D 0.0179(6) 0.0257(6) 0.0166(6) 0.0006(5) -0.0002(5) 0.0042(5)
C10D 0.0155(5) 0.0298(7) 0.0166(6) -0.0065(5) -0.0011(4) 0.0037(5)
C11D 0.0139(5) 0.0230(6) 0.0231(6) -0.0074(5) 0.0000(4) 0.0018(5)
C12D 0.0126(5) 0.0193(6) 0.0204(6) -0.0015(5) 0.0018(4) 0.0010(4)
C13D 0.0192(6) 0.0185(6) 0.0150(5) 0.0018(4) 0.0046(4) 0.0004(4)
C14D 0.0237(6) 0.0206(6) 0.0148(6) 0.0012(5) 0.0023(5) -0.0010(5)
C15D 0.0345(8) 0.0272(7) 0.0266(7) 0.0095(6) -0.0061(6) -0.0004(6)
C16D 0.0476(10) 0.0215(7) 0.0399(9) 0.0146(6) -0.0089(7) -0.0013(7)
C17D 0.0379(8) 0.0188(6) 0.0330(8) 0.0057(6) -0.0010(6) -0.0061(6)
C18D 0.0205(6) 0.0201(6) 0.0205(6) 0.0021(5) 0.0035(5) -0.0027(5)
P1B 0.01394(15) 0.01348(15) 0.01470(15) -0.00160(10) 0.00151(11) -0.00155(10)
O1B 0.0266(5) 0.0164(4) 0.0235(5) 0.0038(3) 0.0099(4) 0.0014(4)
O2B 0.0231(4) 0.0192(4) 0.0183(4) 0.0014(3) 0.0083(3) 0.0015(3)
O3B 0.0186(4) 0.0184(4) 0.0250(5) 0.0014(4) 0.0052(4) 0.0040(3)
O4B 0.0199(4) 0.0227(5) 0.0213(4) -0.0046(4) -0.0006(4) -0.0052(4)
C1B 0.0173(5) 0.0131(5) 0.0173(5) -0.0028(4) 0.0029(4) -0.0006(4)
C2B 0.0199(6) 0.0141(5) 0.0198(6) -0.0012(4) 0.0046(5) -0.0013(4)
C3B 0.0268(7) 0.0179(6) 0.0228(6) 0.0023(5) 0.0013(5) 0.0029(5)
C4B 0.0202(6) 0.0213(6) 0.0281(7) -0.0019(5) 0.0007(5) 0.0053(5)
C5B 0.0183(6) 0.0206(6) 0.0236(6) -0.0043(5) 0.0050(5) 0.0002(5)
C6B 0.0187(6) 0.0152(5) 0.0159(5) -0.0028(4) 0.0031(4) -0.0010(4)
C7B 0.0173(5) 0.0155(5) 0.0145(5) 0.0005(4) 0.0003(4) -0.0010(4)
C8B 0.0195(6) 0.0177(6) 0.0142(5) -0.0002(4) 0.0020(4) -0.0005(5)
C9B 0.0240(6) 0.0230(6) 0.0227(6) 0.0046(5) 0.0057(5) -0.0026(5)
C10B 0.0305(7) 0.0180(6) 0.0313(7) 0.0082(5) 0.0054(6) -0.0023(5)
C11B 0.0268(7) 0.0153(6) 0.0274(7) 0.0028(5) 0.0026(5) 0.0028(5)
C12B 0.0170(6) 0.0171(6) 0.0189(6) 0.0007(4) 0.0009(5) 0.0008(4)
C13B 0.0132(5) 0.0175(6) 0.0174(6) -0.0021(4) 0.0027(4) -0.0028(4)
C14B 0.0164(5) 0.0156(6) 0.0200(6) -0.0015(4) 0.0039(4) -0.0033(4)
C15B 0.0205(6) 0.0255(6) 0.0184(6) 0.0002(5) 0.0047(5) -0.0045(5)
C16B 0.0185(6) 0.0294(7) 0.0185(6) -0.0071(5) 0.0057(5) -0.0048(5)
C17B 0.0153(5) 0.0214(6) 0.0246(6) -0.0075(5) 0.0044(5) -0.0025(5)
C18B 0.0128(5) 0.0182(6) 0.0202(6) -0.0014(5) 0.0018(4) -0.0014(4)

loop_
_atom_type_symbol
_atom_type_description
_atom_type_scat_dispersion_real
_atom_type_scat_dispersion_imag
_atom_type_scat_source
C C 0.0140 0.0070 'International Tables Vol C Tables 4.2.6.8 and 6.1.1.4'
H H 0.0000 0.0000 'International Tables Vol C Tables 4.2.6.8 and 6.1.1.4'
O O 0.0390 0.0250 'International Tables Vol C Tables 4.2.6.8 and 6.1.1.4'
P P 0.2540 0.3330 'International Tables Vol C Tables 4.2.6.8 and 6.1.1.4'

loop_
_geom_angle_atom_site_label_1
_geom_angle_atom_site_label_2
_geom_angle_atom_site_label_3
_geom_angle
_geom_angle_site_symmetry_1
_geom_angle_site_symmetry_3
O4A P1A C1A 119.49(7) . .
O4A P1A C7A 118.84(6) . .
O4A P1A C13A 119.88(6) . .
C1A P1A C7A 97.83(6) . .
C1A P1A C13A 98.19(6) . .
C7A P1A C13A 97.86(6) . .
C14A O1A C2A 118.32(10) . .
C8A O2A C6A 118.49(10) . .
C18A O3A C12A 118.07(10) . .
C2A C1A P1A 119.61(10) . .
C2A C1A C6A 120.30(13) . .
C6A C1A P1A 119.57(10) . .
C1A C2A O1A 120.69(12) . .
C3A C2A O1A 119.50(13) . .
C3A C2A C1A 119.78(13) . .
C2A C3A H3A 120.9 . .
C2A C3A C4A 118.18(13) . .
C4A C3A H3A 120.9 . .
C3A C4A H4A 118.7 . .
C5A C4A C3A 122.69(13) . .
C5A C4A H4A 118.7 . .
C4A C5A H5A 121.1 . .
C6A C5A C4A 117.80(13) . .
C6A C5A H5A 121.1 . .
O2A C6A C1A 121.14(12) . .
C5A C6A O2A 118.75(12) . .
C5A C6A C1A 120.08(13) . .
C8A C7A P1A 119.74(10) . .
C12A C7A P1A 119.60(10) . .
C12A C7A C8A 120.19(12) . .
O2A C8A C7A 121.03(11) . .
C9A C8A O2A 118.92(11) . .
C9A C8A C7A 120.03(12) . .
C8A C9A H9A 120.9 . .
C8A C9A C10A 118.15(12) . .
C10A C9A H9A 120.9 . .
C9A C10A H10A 118.8 . .
C9A C10A C11A 122.30(13) . .
C11A C10A H10A 118.8 . .
C10A C11A H11A 120.9 . .
C12A C11A C10A 118.24(13) . .
C12A C11A H11A 120.9 . .
C7A C12A O3A 120.90(12) . .
C11A C12A O3A 119.06(12) . .
C11A C12A C7A 120.01(12) . .
C14A C13A P1A 119.45(11) . .
C18A C13A P1A 119.57(10) . .
C18A C13A C14A 120.31(12) . .
C13A C14A O1A 120.77(12) . .
C15A C14A O1A 119.43(12) . .
C15A C14A C13A 119.78(13) . .
C14A C15A H15A 120.9 . .
C14A C15A C16A 118.28(13) . .
C16A C15A H15A 120.9 . .
C15A C16A H16A 118.6 . .
C15A C16A C17A 122.72(13) . .
C17A C16A H16A 118.6 . .
C16A C17A H17A 121.1 . .
C18A C17A C16A 117.73(13) . .
C18A C17A H17A 121.1 . .
C13A C18A O3A 120.90(12) . .
C17A C18A O3A 119.04(12) . .
C17A C18A C13A 120.03(13) . .
O4C P1C C1C 119.42(6) . .
O4C P1C C7C 118.71(6) . .
O4C P1C C13C 119.88(6) . .
C1C P1C C13C 98.19(6) . .
C7C P1C C1C 98.15(6) . .
C7C P1C C13C 97.79(6) . .
C2C O1C C14C 117.73(10) . .
C8C O2C C6C 117.94(10) . .
C12C O3C C18C 118.20(10) . .
C2C C1C P1C 119.16(11) . .
C6C C1C P1C 119.58(10) . .
C6C C1C C2C 120.47(13) . .
C1C C2C O1C 120.48(13) . .
C3C C2C O1C 119.76(13) . .
C3C C2C C1C 119.72(13) . .
C2C C3C H3C 121.0 . .
C2C C3C C4C 117.99(13) . .
C4C C3C H3C 121.0 . .
C3C C4C H4C 118.5 . .
C3C C4C C5C 122.97(14) . .
C5C C4C H4C 118.5 . .
C4C C5C H5C 121.1 . .
C6C C5C C4C 117.76(14) . .
C6C C5C H5C 121.1 . .
C1C C6C O2C 120.94(12) . .
C5C C6C O2C 119.01(12) . .
C5C C6C C1C 120.03(13) . .
C8C C7C P1C 119.68(10) . .
C8C C7C C12C 120.13(11) . .
C12C C7C P1C 119.79(10) . .
O2C C8C C7C 120.72(11) . .
C9C C8C O2C 119.37(12) . .
C9C C8C C7C 119.89(12) . .
C8C C9C H9C 120.8 . .
C8C C9C C10C 118.49(13) . .
C10C C9C H9C 120.8 . .
C9C C10C H10C 118.9 . .
C11C C10C C9C 122.12(12) . .
C11C C10C H10C 118.9 . .
C10C C11C H11C 120.9 . .
C12C C11C C10C 118.22(13) . .
C12C C11C H11C 120.9 . .
O3C C12C C7C 120.94(11) . .
C11C C12C O3C 119.05(12) . .
C11C C12C C7C 119.98(12) . .
C14C C13C P1C 119.30(11) . .
C14C C13C C18C 120.64(12) . .
C18C C13C P1C 119.45(10) . .
C13C C14C O1C 120.45(12) . .
C15C C14C O1C 119.87(13) . .
C15C C14C C13C 119.67(13) . .
C14C C15C H15C 120.9 . .
C14C C15C C16C 118.24(13) . .
C16C C15C H15C 120.9 . .
C15C C16C H16C 118.6 . .
C17C C16C C15C 122.71(13) . .
C17C C16C H16C 118.6 . .
C16C C17C H17C 121.1 . .
C18C C17C C16C 117.89(13) . .
C18C C17C H17C 121.1 . .
O3C C18C C13C 121.45(12) . .
C17C C18C O3C 118.64(12) . .
C17C C18C C13C 119.88(13) . .
O4D P1D C1D 119.50(6) . .
O4D P1D C7D 118.65(6) . .
O4D P1D C13D 119.82(6) . .
C1D P1D C13D 97.98(6) . .
C7D P1D C1D 98.21(6) . .
C7D P1D C13D 97.99(6) . .
C14D O1D C2D 118.03(10) . .
C8D O2D C6D 118.81(9) . .
C12D O3D C18D 118.65(10) . .
C2D C1D P1D 119.45(9) . .
C6D C1D P1D 119.57(9) . .
C6D C1D C2D 120.37(11) . .
C1D C2D O1D 120.69(11) . .
C3D C2D O1D 118.96(11) . .
C3D C2D C1D 120.33(12) . .
C2D C3D H3D 121.3 . .
C2D C3D C4D 117.32(11) . .
C4D C3D H3D 121.3 . .
C3D C4D H4D 118.5 . .
C5D C4D C3D 123.03(12) . .
C5D C4D H4D 118.5 . .
C4D C5D H5D 121.0 . .
C6D C5D C4D 118.01(12) . .
C6D C5D H5D 121.0 . .
C1D C6D O2D 120.86(11) . .
C5D C6D O2D 119.26(11) . .
C5D C6D C1D 119.86(11) . .
C8D C7D P1D 119.60(9) . .
C8D C7D C12D 120.70(11) . .
C12D C7D P1D 119.44(10) . .
C7D C8D O2D 120.89(11) . .
C9D C8D O2D 119.22(12) . .
C9D C8D C7D 119.89(12) . .
C8D C9D H9D 121.2 . .
C8D C9D C10D 117.59(12) . .
C10D C9D H9D 121.2 . .
C9D C10D H10D 118.5 . .
C9D C10D C11D 123.02(12) . .
C11D C10D H10D 118.5 . .
C10D C11D H11D 121.0 . .
C12D C11D C10D 117.98(12) . .
C12D C11D H11D 121.0 . .
C7D C12D O3D 121.18(11) . .
C11D C12D O3D 119.26(11) . .
C11D C12D C7D 119.54(12) . .
C14D C13D P1D 119.55(10) . .
C18D C13D P1D 119.30(10) . .
C18D C13D C14D 120.73(12) . .
C13D C14D O1D 120.61(11) . .
C15D C14D O1D 119.44(12) . .
C15D C14D C13D 119.95(13) . .
C14D C15D H15D 121.2 . .
C14D C15D C16D 117.57(14) . .
C16D C15D H15D 121.2 . .
C15D C16D H16D 118.4 . .
C17D C16D C15D 123.14(14) . .
C17D C16D H16D 118.4 . .
C16D C17D H17D 121.1 . .
C18D C17D C16D 117.87(14) . .
C18D C17D H17D 121.1 . .
C13D C18D O3D 121.33(12) . .
C17D C18D O3D 119.04(12) . .
C17D C18D C13D 119.62(13) . .
O4B P1B C1B 119.10(6) . .
O4B P1B C7B 119.92(6) . .
O4B P1B C13B 118.85(6) . .
C1B P1B C7B 97.99(6) . .
C13B P1B C1B 98.27(6) . .
C13B P1B C7B 98.06(6) . .
C14B O1B C2B 119.04(10) . .
C8B O2B C6B 118.25(10) . .
C12B O3B C18B 118.83(10) . .
C2B C1B P1B 119.50(10) . .
C2B C1B C6B 120.65(12) . .
C6B C1B P1B 119.47(10) . .
C1B C2B O1B 121.08(11) . .
C3B C2B O1B 119.27(12) . .
C3B C2B C1B 119.64(12) . .
C2B C3B H3B 121.1 . .
C2B C3B C4B 117.79(12) . .
C4B C3B H3B 121.1 . .
C3B C4B H4B 118.5 . .
C3B C4B C5B 123.07(12) . .
C5B C4B H4B 118.5 . .
C4B C5B H5B 121.1 . .
C6B C5B C4B 117.73(12) . .
C6B C5B H5B 121.1 . .
C1B C6B O2B 120.73(11) . .
C5B C6B O2B 119.42(11) . .
C5B C6B C1B 119.84(12) . .
C8B C7B P1B 119.58(9) . .
C12B C7B P1B 119.46(10) . .
C12B C7B C8B 120.56(11) . .
C7B C8B O2B 120.64(11) . .
C9B C8B O2B 119.46(11) . .
C9B C8B C7B 119.89(12) . .
C8B C9B H9B 121.1 . .
C8B C9B C10B 117.87(13) . .
C10B C9B H9B 121.1 . .
C9B C10B H10B 118.5 . .
C11B C10B C9B 122.92(13) . .
C11B C10B H10B 118.5 . .
C10B C11B H11B 121.0 . .
C12B C11B C10B 117.94(12) . .
C12B C11B H11B 121.0 . .
C7B C12B O3B 121.04(11) . .
C11B C12B O3B 119.27(12) . .
C11B C12B C7B 119.68(12) . .
C14B C13B P1B 119.55(10) . .
C14B C13B C18B 120.82(12) . .
C18B C13B P1B 119.36(10) . .
C13B C14B O1B 120.98(11) . .
C15B C14B O1B 119.27(12) . .
C15B C14B C13B 119.75(12) . .
C14B C15B H15B 121.2 . .
C14B C15B C16B 117.67(13) . .
C16B C15B H15B 121.2 . .
C15B C16B H16B 118.5 . .
C15B C16B C17B 123.01(12) . .
C17B C16B H16B 118.5 . .
C16B C17B H17B 121.1 . .
C18B C17B C16B 117.80(12) . .
C18B C17B H17B 121.1 . .
C13B C18B O3B 121.08(11) . .
C17B C18B O3B 119.28(11) . .
C17B C18B C13B 119.63(12) . .

loop_
_geom_bond_atom_site_label_1
_geom_bond_atom_site_label_2
_geom_bond_distance
_geom_bond_site_symmetry_2
P1A O4A 1.4774(10) .
P1A C1A 1.7510(14) .
P1A C7A 1.7510(13) .
P1A C13A 1.7517(14) .
O1A C2A 1.3973(17) .
O1A C14A 1.3967(17) .
O2A C6A 1.3934(16) .
O2A C8A 1.3903(16) .
O3A C12A 1.3993(16) .
O3A C18A 1.3966(16) .
C1A C2A 1.3929(19) .
C1A C6A 1.3967(18) .
C2A C3A 1.386(2) .
C3A H3A 0.9500 .
C3A C4A 1.397(2) .
C4A H4A 0.9500 .
C4A C5A 1.395(2) .
C5A H5A 0.9500 .
C5A C6A 1.3870(19) .
C7A C8A 1.3965(17) .
C7A C12A 1.3918(19) .
C8A C9A 1.3854(18) .
C9A H9A 0.9500 .
C9A C10A 1.394(2) .
C10A H10A 0.9500 .
C10A C11A 1.400(2) .
C11A H11A 0.9500 .
C11A C12A 1.3834(19) .
C13A C14A 1.3967(18) .
C13A C18A 1.3946(19) .
C14A C15A 1.382(2) .
C15A H15A 0.9500 .
C15A C16A 1.394(2) .
C16A H16A 0.9500 .
C16A C17A 1.397(2) .
C17A H17A 0.9500 .
C17A C18A 1.3869(19) .
P1C O4C 1.4777(10) .
P1C C1C 1.7514(14) .
P1C C7C 1.7508(13) .
P1C C13C 1.7517(14) .
O1C C2C 1.3967(18) .
O1C C14C 1.3992(17) .
O2C C6C 1.3983(16) .
O2C C8C 1.3940(16) .
O3C C12C 1.3920(16) .
O3C C18C 1.3928(16) .
C1C C2C 1.3963(19) .
C1C C6C 1.3933(19) .
C2C C3C 1.386(2) .
C3C H3C 0.9500 .
C3C C4C 1.392(2) .
C4C H4C 0.9500 .
C4C C5C 1.395(2) .
C5C H5C 0.9500 .
C5C C6C 1.3862(19) .
C7C C8C 1.3946(18) .
C7C C12C 1.3953(18) .
C8C C9C 1.3834(18) .
C9C H9C 0.9500 .
C9C C10C 1.396(2) .
C10C H10C 0.9500 .
C10C C11C 1.395(2) .
C11C H11C 0.9500 .
C11C C12C 1.3873(18) .
C13C C14C 1.3930(18) .
C13C C18C 1.3936(19) .
C14C C15C 1.385(2) .
C15C H15C 0.9500 .
C15C C16C 1.395(2) .
C16C H16C 0.9500 .
C16C C17C 1.393(2) .
C17C H17C 0.9500 .
C17C C18C 1.3884(19) .
P1D O4D 1.4768(9) .
P1D C1D 1.7501(13) .
P1D C7D 1.7478(13) .
P1D C13D 1.7521(13) .
O1D C2D 1.3991(15) .
O1D C14D 1.3973(16) .
O2D C6D 1.4003(14) .
O2D C8D 1.3963(15) .
O3D C12D 1.3946(16) .
O3D C18D 1.3955(16) .
C1D C2D 1.3962(16) .
C1D C6D 1.3946(17) .
C2D C3D 1.3829(18) .
C3D H3D 0.9500 .
C3D C4D 1.4009(19) .
C4D H4D 0.9500 .
C4D C5D 1.3969(18) .
C5D H5D 0.9500 .
C5D C6D 1.3821(18) .
C7D C8D 1.3920(18) .
C7D C12D 1.3945(17) .
C8D C9D 1.3873(17) .
C9D H9D 0.9500 .
C9D C10D 1.3946(19) .
C10D H10D 0.9500 .
C10D C11D 1.395(2) .
C11D H11D 0.9500 .
C11D C12D 1.3867(18) .
C13D C14D 1.3954(18) .
C13D C18D 1.3934(18) .
C14D C15D 1.3802(19) .
C15D H15D 0.9500 .
C15D C16D 1.399(2) .
C16D H16D 0.9500 .
C16D C17D 1.393(2) .
C17D H17D 0.9500 .
C17D C18D 1.3838(19) .
P1B O4B 1.4782(9) .
P1B C1B 1.7472(13) .
P1B C7B 1.7481(13) .
P1B C13B 1.7468(13) .
O1B C2B 1.3977(15) .
O1B C14B 1.3975(15) .
O2B C6B 1.3993(15) .
O2B C8B 1.3982(15) .
O3B C12B 1.3953(15) .
O3B C18B 1.3967(15) .
C1B C2B 1.3939(17) .
C1B C6B 1.3960(17) .
C2B C3B 1.3870(18) .
C3B H3B 0.9500 .
C3B C4B 1.395(2) .
C4B H4B 0.9500 .
C4B C5B 1.397(2) .
C5B H5B 0.9500 .
C5B C6B 1.3817(18) .
C7B C8B 1.3973(17) .
C7B C12B 1.3939(17) .
C8B C9B 1.3803(18) .
C9B H9B 0.9500 .
C9B C10B 1.398(2) .
C10B H10B 0.9500 .
C10B C11B 1.392(2) .
C11B H11B 0.9500 .
C11B C12B 1.3869(18) .
C13B C14B 1.3931(18) .
C13B C18B 1.3940(17) .
C14B C15B 1.3863(18) .
C15B H15B 0.9500 .
C15B C16B 1.395(2) .
C16B H16B 0.9500 .
C16B C17B 1.399(2) .
C17B H17B 0.9500 .
C17B C18B 1.3846(18) .

loop_
_geom_hbond_atom_site_label_D
_geom_hbond_atom_site_label_H
_geom_hbond_atom_site_label_A
_geom_hbond_distance_DH
_geom_hbond_distance_HA
_geom_hbond_distance_DA
_geom_hbond_angle_DHA
_geom_hbond_site_symmetry_A
_geom_hbond_publ_flag
C3A H3A O2D 0.95 2.42 3.3636(17) 176.0 . yes
C11A H11A O2A 0.95 2.57 3.1291(17) 117.6 4_576 yes
C9C H9C O3C 0.95 2.59 3.1630(16) 118.9 4_566 yes
C15C H15C O1B 0.95 2.43 3.3709(17) 173.6 1_545 yes
C3D H3D O4C 0.95 2.33 3.2756(16) 175.2 . yes
C5D H5D O1D 0.95 2.52 3.4446(16) 163.7 4_565 yes
C3B H3B O2B 0.95 2.62 3.5339(17) 160.7 4_575 yes

loop_
_geom_torsion_atom_site_label_1
_geom_torsion_atom_site_label_2
_geom_torsion_atom_site_label_3
_geom_torsion_atom_site_label_4
_geom_torsion
_geom_torsion_site_symmetry_1
_geom_torsion_site_symmetry_2
_geom_torsion_site_symmetry_3
_geom_torsion_site_symmetry_4
P1A C1A C2A O1A 5.45(17) . . . .
P1A C1A C2A C3A -176.31(10) . . . .
P1A C1A C6A O2A -5.65(17) . . . .
P1A C1A C6A C5A 176.30(10) . . . .
P1A C7A C8A O2A 5.14(16) . . . .
P1A C7A C8A C9A -176.32(10) . . . .
P1A C7A C12A O3A -5.62(17) . . . .
P1A C7A C12A C11A 176.28(10) . . . .
P1A C13A C14A O1A -3.40(17) . . . .
P1A C13A C14A C15A 177.97(10) . . . .
P1A C13A C18A O3A 4.40(17) . . . .
P1A C13A C18A C17A -177.41(10) . . . .
O1A C2A C3A C4A 174.01(12) . . . .
O1A C14A C15A C16A -175.18(12) . . . .
O2A C8A C9A C10A 174.45(12) . . . .
O4A P1A C1A C2A 94.85(12) . . . .
O4A P1A C1A C6A -93.38(12) . . . .
O4A P1A C7A C8A 94.00(11) . . . .
O4A P1A C7A C12A -93.78(12) . . . .
O4A P1A C13A C14A -95.67(12) . . . .
O4A P1A C13A C18A 93.69(12) . . . .
C1A P1A C7A C8A -36.01(11) . . . .
C1A P1A C7A C12A 136.22(11) . . . .
C1A P1A C13A C14A 35.34(11) . . . .
C1A P1A C13A C18A -135.29(11) . . . .
C1A C2A C3A C4A -4.3(2) . . . .
C2A O1A C14A C13A -38.01(18) . . . .
C2A O1A C14A C15A 140.62(13) . . . .
C2A C1A C6A O2A 166.06(12) . . . .
C2A C1A C6A C5A -11.99(19) . . . .
C2A C3A C4A C5A -3.6(2) . . . .
C3A C4A C5A C6A 3.6(2) . . . .
C4A C5A C6A O2A -173.90(12) . . . .
C4A C5A C6A C1A 4.20(19) . . . .
C6A O2A C8A C7A 35.93(16) . . . .
C6A O2A C8A C9A -142.62(12) . . . .
C6A C1A C2A O1A -166.26(12) . . . .
C6A C1A C2A C3A 11.99(19) . . . .
C7A P1A C1A C2A -135.58(11) . . . .
C7A P1A C1A C6A 36.19(11) . . . .
C7A P1A C13A C14A 134.48(11) . . . .
C7A P1A C13A C18A -36.16(11) . . . .
C7A C8A C9A C10A -4.12(19) . . . .
C8A O2A C6A C1A -35.68(17) . . . .
C8A O2A C6A C5A 142.40(12) . . . .
C8A C7A C12A O3A 166.56(11) . . . .
C8A C7A C12A C11A -11.53(19) . . . .
C8A C9A C10A C11A -3.2(2) . . . .
C9A C10A C11A C12A 3.2(2) . . . .
C10A C11A C12A O3A -173.93(12) . . . .
C10A C11A C12A C7A 4.2(2) . . . .
C12A O3A C18A C13A 37.22(17) . . . .
C12A O3A C18A C17A -141.00(12) . . . .
C12A C7A C8A O2A -167.03(11) . . . .
C12A C7A C8A C9A 11.50(19) . . . .
C13A P1A C1A C2A -36.42(12) . . . .
C13A P1A C1A C6A 135.35(11) . . . .
C13A P1A C7A C8A -135.45(10) . . . .
C13A P1A C7A C12A 36.77(11) . . . .
C13A C14A C15A C16A 3.47(19) . . . .
C14A O1A C2A C1A 36.90(18) . . . .
C14A O1A C2A C3A -141.35(13) . . . .
C14A C13A C18A O3A -166.16(11) . . . .
C14A C13A C18A C17A 12.04(19) . . . .
C14A C15A C16A C17A 4.0(2) . . . .
C15A C16A C17A C18A -3.5(2) . . . .
C16A C17A C18A O3A 173.67(11) . . . .
C16A C17A C18A C13A -4.56(19) . . . .
C18A O3A C12A C7A -36.57(17) . . . .
C18A O3A C12A C11A 141.54(13) . . . .
C18A C13A C14A O1A 167.16(11) . . . .
C18A C13A C14A C15A -11.47(19) . . . .
P1C C1C C2C O1C 4.10(17) . . . .
P1C C1C C2C C3C -178.33(10) . . . .
P1C C1C C6C O2C -1.35(16) . . . .
P1C C1C C6C C5C -179.84(10) . . . .
P1C C7C C8C O2C 6.13(16) . . . .
P1C C7C C8C C9C -175.57(10) . . . .
P1C C7C C12C O3C -6.23(16) . . . .
P1C C7C C12C C11C 175.47(10) . . . .
P1C C13C C14C O1C -3.02(17) . . . .
P1C C13C C14C C15C 178.08(10) . . . .
P1C C13C C18C O3C 4.16(17) . . . .
P1C C13C C18C C17C -178.10(10) . . . .
O1C C2C C3C C4C 172.26(12) . . . .
O1C C14C C15C C16C -175.08(12) . . . .
O2C C8C C9C C10C 174.47(12) . . . .
O4C P1C C1C C2C 94.63(11) . . . .
O4C P1C C1C C6C -95.53(11) . . . .
O4C P1C C7C C8C 93.57(11) . . . .
O4C P1C C7C C12C -93.78(11) . . . .
O4C P1C C13C C14C -94.84(12) . . . .
O4C P1C C13C C18C 94.10(11) . . . .
C1C P1C C7C C8C -36.53(11) . . . .
C1C P1C C7C C12C 136.12(10) . . . .
C1C P1C C13C C14C 36.09(11) . . . .
C1C P1C C13C C18C -134.97(10) . . . .
C1C C2C C3C C4C -5.3(2) . . . .
C2C O1C C14C C13C -40.04(18) . . . .
C2C O1C C14C C15C 138.87(13) . . . .
C2C C1C C6C O2C 168.35(11) . . . .
C2C C1C C6C C5C -10.14(19) . . . .
C2C C3C C4C C5C -3.0(2) . . . .
C3C C4C C5C C6C 4.8(2) . . . .
C4C C5C C6C O2C -176.65(11) . . . .
C4C C5C C6C C1C 1.87(19) . . . .
C6C O2C C8C C7C 36.71(17) . . . .
C6C O2C C8C C9C -141.60(12) . . . .
C6C C1C C2C O1C -165.65(12) . . . .
C6C C1C C2C C3C 11.92(19) . . . .
C7C P1C C1C C2C -135.75(11) . . . .
C7C P1C C1C C6C 34.09(11) . . . .
C7C P1C C13C C14C 135.54(11) . . . .
C7C P1C C13C C18C -35.52(11) . . . .
C7C C8C C9C C10C -3.85(19) . . . .
C8C O2C C6C C1C -39.40(17) . . . .
C8C O2C C6C C5C 139.10(12) . . . .
C8C C7C C12C O3C 166.39(11) . . . .
C8C C7C C12C C11C -11.91(18) . . . .
C8C C9C C10C C11C -4.1(2) . . . .
C9C C10C C11C C12C 4.0(2) . . . .
C10C C11C C12C O3C -174.29(12) . . . .
C10C C11C C12C C7C 4.04(19) . . . .
C12C O3C C18C C13C 36.69(16) . . . .
C12C O3C C18C C17C -141.07(12) . . . .
C12C C7C C8C O2C -166.50(11) . . . .
C12C C7C C8C C9C 11.80(19) . . . .
C13C P1C C1C C2C -36.60(11) . . . .
C13C P1C C1C C6C 133.24(11) . . . .
C13C P1C C7C C8C -136.02(10) . . . .
C13C P1C C7C C12C 36.64(11) . . . .
C13C C14C C15C C16C 3.8(2) . . . .
C14C O1C C2C C1C 39.41(18) . . . .
C14C O1C C2C C3C -138.16(13) . . . .
C14C C13C C18C O3C -166.78(11) . . . .
C14C C13C C18C C17C 10.96(19) . . . .
C14C C15C C16C C17C 3.3(2) . . . .
C15C C16C C17C C18C -3.3(2) . . . .
C16C C17C C18C O3C 174.02(12) . . . .
C16C C17C C18C C13C -3.78(19) . . . .
C18C O3C C12C C7C -35.47(16) . . . .
C18C O3C C12C C11C 142.84(12) . . . .
C18C C13C C14C O1C 167.93(12) . . . .
C18C C13C C14C C15C -10.98(19) . . . .
P1D C1D C2D O1D 4.56(16) . . . .
P1D C1D C2D C3D -177.00(10) . . . .
P1D C1D C6D O2D -3.74(16) . . . .
P1D C1D C6D C5D 177.96(10) . . . .
P1D C7D C8D O2D 7.88(16) . . . .
P1D C7D C8D C9D -173.18(10) . . . .
P1D C7D C12D O3D -7.19(16) . . . .
P1D C7D C12D C11D 174.56(9) . . . .
P1D C13D C14D O1D -4.43(17) . . . .
P1D C13D C14D C15D 176.41(11) . . . .
P1D C13D C18D O3D 5.80(17) . . . .
P1D C13D C18D C17D -175.61(12) . . . .
O1D C2D C3D C4D 173.42(11) . . . .
O1D C14D C15D C16D -176.37(15) . . . .
O2D C8D C9D C10D 173.94(11) . . . .
O4D P1D C1D C2D 94.57(11) . . . .
O4D P1D C1D C6D -94.35(11) . . . .
O4D P1D C7D C8D 92.79(11) . . . .
O4D P1D C7D C12D -93.12(11) . . . .
O4D P1D C13D C14D -94.37(11) . . . .
O4D P1D C13D C18D 93.05(12) . . . .
C1D P1D C7D C8D -37.44(11) . . . .
C1D P1D C7D C12D 136.65(10) . . . .
C1D P1D C13D C14D 36.43(12) . . . .
C1D P1D C13D C18D -136.14(11) . . . .
C1D C2D C3D C4D -5.05(18) . . . .
C2D O1D C14D C13D -37.99(17) . . . .
C2D O1D C14D C15D 141.18(14) . . . .
C2D C1D C6D O2D 167.26(11) . . . .
C2D C1D C6D C5D -11.04(18) . . . .
C2D C3D C4D C5D -2.8(2) . . . .
C3D C4D C5D C6D 3.6(2) . . . .
C4D C5D C6D O2D -175.03(11) . . . .
C4D C5D C6D C1D 3.30(19) . . . .
C6D O2D C8D C7D 34.08(16) . . . .
C6D O2D C8D C9D -144.87(12) . . . .
C6D C1D C2D O1D -166.45(11) . . . .
C6D C1D C2D C3D 11.99(18) . . . .
C7D P1D C1D C2D -135.77(10) . . . .
C7D P1D C1D C6D 35.32(11) . . . .
C7D P1D C13D C14D 135.95(11) . . . .
C7D P1D C13D C18D -36.63(11) . . . .
C7D C8D C9D C10D -5.03(18) . . . .
C8D O2D C6D C1D -36.33(16) . . . .
C8D O2D C6D C5D 141.98(12) . . . .
C8D C7D C12D O3D 166.84(11) . . . .
C8D C7D C12D C11D -11.41(18) . . . .
C8D C9D C10D C11D -4.07(19) . . . .
C9D C10D C11D C12D 5.39(19) . . . .
C10D C11D C12D O3D -175.90(11) . . . .
C10D C11D C12D C7D 2.38(18) . . . .
C12D O3D C18D C13D 34.84(17) . . . .
C12D O3D C18D C17D -143.76(14) . . . .
C12D C7D C8D O2D -166.14(11) . . . .
C12D C7D C8D C9D 12.81(18) . . . .
C13D P1D C1D C2D -36.44(11) . . . .
C13D P1D C1D C6D 134.64(10) . . . .
C13D P1D C7D C8D -136.75(10) . . . .
C13D P1D C7D C12D 37.34(11) . . . .
C13D C14D C15D C16D 2.8(2) . . . .
C14D O1D C2D C1D 37.95(16) . . . .
C14D O1D C2D C3D -140.51(12) . . . .
C14D C13D C18D O3D -166.69(12) . . . .
C14D C13D C18D C17D 11.9(2) . . . .
C14D C15D C16D C17D 4.8(3) . . . .
C15D C16D C17D C18D -4.0(3) . . . .
C16D C17D C18D O3D 174.28(15) . . . .
C16D C17D C18D C13D -4.3(2) . . . .
C18D O3D C12D C7D -34.09(17) . . . .
C18D O3D C12D C11D 144.16(12) . . . .
C18D C13D C14D O1D 168.04(12) . . . .
C18D C13D C14D C15D -11.1(2) . . . .
P1B C1B C2B O1B 5.65(16) . . . .
P1B C1B C2B C3B -175.02(10) . . . .
P1B C1B C6B O2B -6.35(16) . . . .
P1B C1B C6B C5B 174.53(10) . . . .
P1B C7B C8B O2B 4.27(16) . . . .
P1B C7B C8B C9B -176.15(10) . . . .
P1B C7B C12B O3B -5.90(16) . . . .
P1B C7B C12B C11B 175.44(10) . . . .
P1B C13B C14B O1B -7.52(16) . . . .
P1B C13B C14B C15B 173.22(10) . . . .
P1B C13B C18B O3B 7.41(16) . . . .
P1B C13B C18B C17B -174.15(9) . . . .
O1B C2B C3B C4B 175.81(12) . . . .
O1B C14B C15B C16B -174.63(11) . . . .
O2B C8B C9B C10B 176.73(12) . . . .
O4B P1B C1B C2B 93.48(11) . . . .
O4B P1B C1B C6B -93.50(11) . . . .
O4B P1B C7B C8B 93.96(11) . . . .
O4B P1B C7B C12B -93.27(11) . . . .
O4B P1B C13B C14B -92.69(11) . . . .
O4B P1B C13B C18B 93.27(11) . . . .
C1B P1B C7B C8B -36.38(11) . . . .
C1B P1B C7B C12B 136.39(10) . . . .
C1B P1B C13B C14B 37.18(11) . . . .
C1B P1B C13B C18B -136.86(10) . . . .
C1B C2B C3B C4B -3.52(19) . . . .
C2B O1B C14B C13B -33.44(16) . . . .
C2B O1B C14B C15B 145.82(12) . . . .
C2B C1B C6B O2B 166.59(11) . . . .
C2B C1B C6B C5B -12.53(18) . . . .
C2B C3B C4B C5B -4.6(2) . . . .
C3B C4B C5B C6B 4.1(2) . . . .
C4B C5B C6B O2B -174.71(11) . . . .
C4B C5B C6B C1B 4.42(18) . . . .
C6B O2B C8B C7B 37.36(16) . . . .
C6B O2B C8B C9B -142.22(12) . . . .
C6B C1B C2B O1B -167.28(11) . . . .
C6B C1B C2B C3B 12.04(18) . . . .
C7B P1B C1B C2B -135.63(10) . . . .
C7B P1B C1B C6B 37.39(11) . . . .
C7B P1B C13B C14B 136.53(10) . . . .
C7B P1B C13B C18B -37.51(11) . . . .
C7B C8B C9B C10B -2.8(2) . . . .
C8B O2B C6B C1B -36.25(16) . . . .
C8B O2B C6B C5B 142.87(12) . . . .
C8B C7B C12B O3B 166.79(11) . . . .
C8B C7B C12B C11B -11.87(19) . . . .
C8B C9B C10B C11B -4.8(2) . . . .
C9B C10B C11B C12B 4.1(2) . . . .
C10B C11B C12B O3B -174.44(12) . . . .
C10B C11B C12B C7B 4.3(2) . . . .
C12B O3B C18B C13B 33.99(16) . . . .
C12B O3B C18B C17B -144.46(12) . . . .
C12B C7B C8B O2B -168.41(11) . . . .
C12B C7B C8B C9B 11.16(19) . . . .
C13B P1B C1B C2B -36.22(11) . . . .
C13B P1B C1B C6B 136.80(10) . . . .
C13B P1B C7B C8B -135.97(10) . . . .
C13B P1B C7B C12B 36.80(11) . . . .
C13B C14B C15B C16B 4.64(18) . . . .
C14B O1B C2B C1B 34.47(17) . . . .
C14B O1B C2B C3B -144.86(12) . . . .
C14B C13B C18B O3B -166.55(11) . . . .
C14B C13B C18B C17B 11.89(18) . . . .
C14B C15B C16B C17B 4.41(19) . . . .
C15B C16B C17B C18B -5.31(19) . . . .
C16B C17B C18B O3B 175.61(11) . . . .
C16B C17B C18B C13B -2.86(18) . . . .
C18B O3B C12B C7B -34.79(17) . . . .
C18B O3B C12B C11B 143.88(12) . . . .
C18B C13B C14B O1B 166.42(11) . . . .
C18B C13B C14B C15B -12.83(18) . . . .

_cod_database_fobs_code 4517228
